data_4127557
loop_
_publ_author_name
'Bour, James R.'
'Ferguson, Devin M.'
'McClain, Edward J.'
'Kampf, Jeff W.'
'Sanford, Melanie S.'

_publ_section_title
;
 Connecting Organometallic Ni(III) and Ni(IV): Reactions of
 Carbon-Centered Radicals with High-Valent Organonickel Complexes.
;
_journal_issue 22
_journal_name_full 'Journal of the American Chemical Society'
_journal_page_first 8914
_journal_page_last 8920
_journal_paper_doi 10.1021/jacs.9b02411
_journal_volume 141
_journal_year 2019
_chemical_formula_moiety 'C12 H10 B F9 N6 Ni'
_chemical_formula_sum 'C12 H10 B F9 N6 Ni'
_chemical_formula_weight 478.78
_space_group_crystal_system orthorhombic
_space_group_IT_number 62
_space_group_name_Hall '-P 2ac 2n'
_space_group_name_H-M_alt 'P n m a'
_symmetry_space_group_name_Hall '-P 2ac 2n'
_symmetry_space_group_name_H-M 'P n m a'
_atom_sites_solution_hydrogens mixed
_atom_sites_solution_primary direct
_atom_sites_solution_secondary difmap
_audit_creation_method SHELXL-2018/3
_cell_angle_alpha 90
_cell_angle_beta 90
_cell_angle_gamma 90
_cell_formula_units_Z 4
_cell_length_a 16.0863(11)
_cell_length_b 13.4144(3)
_cell_length_c 7.63650(10)
_cell_measurement_reflns_used 9051
_cell_measurement_temperature 85(2)
_cell_measurement_theta_max 68.40
_cell_measurement_theta_min 3.30
_cell_volume 1647.87(12)
_computing_cell_refinement 'CrystalClear-SM Expert 2.0 r16'
_computing_data_collection 'CrystalClear-SM Expert 2.0 r16 (Rigaku, 2014)'
_computing_data_reduction 'CrystalClear-SM Expert 2.0 r16'
_computing_molecular_graphics 'Bruker SHELXTL'
_computing_publication_material 'Bruker SHELXTL'
_computing_structure_refinement 'SHELXL-2018/3 (Sheldrick, 2018)'
_computing_structure_solution 'SHELXS97 (Sheldrick, 1997)'
_diffrn_ambient_temperature 85(2)
_diffrn_detector_area_resol_mean 29.257
_diffrn_measured_fraction_theta_full 1.000
_diffrn_measured_fraction_theta_max 1.000
_diffrn_measurement_device_type 'Rigaku Saturn944+ CCD'
_diffrn_measurement_method \w
_diffrn_radiation_type CuK\a
_diffrn_radiation_wavelength 1.54178
_diffrn_reflns_av_R_equivalents 0.0608
_diffrn_reflns_av_unetI/netI 0.0300
_diffrn_reflns_Laue_measured_fraction_full 1.000
_diffrn_reflns_Laue_measured_fraction_max 1.000
_diffrn_reflns_limit_h_max 18
_diffrn_reflns_limit_h_min -19
_diffrn_reflns_limit_k_max 16
_diffrn_reflns_limit_k_min -16
_diffrn_reflns_limit_l_max 9
_diffrn_reflns_limit_l_min -9
_diffrn_reflns_number 24534
_diffrn_reflns_point_group_measured_fraction_full 1.000
_diffrn_reflns_point_group_measured_fraction_max 1.000
_diffrn_reflns_theta_full 67.679
_diffrn_reflns_theta_max 68.020
_diffrn_reflns_theta_min 5.500
_exptl_absorpt_coefficient_mu 2.769
_exptl_absorpt_correction_T_max 0.9467
_exptl_absorpt_correction_T_min 0.6815
_exptl_absorpt_correction_type multi-scan
_exptl_absorpt_process_details
;
    Higashi, T. (1995). Program for Absorption Correction.
    Rigaku Corporation, Tokyo, Japan.
;
_exptl_crystal_colour yellow
_exptl_crystal_density_diffrn 1.930
_exptl_crystal_density_method 'not measured'
_exptl_crystal_description needle
_exptl_crystal_F_000 952
_exptl_crystal_size_max 0.150
_exptl_crystal_size_mid 0.050
_exptl_crystal_size_min 0.020
_refine_diff_density_max 0.367
_refine_diff_density_min -0.373
_refine_diff_density_rms 0.074
_refine_ls_extinction_method none
_refine_ls_goodness_of_fit_ref 1.095
_refine_ls_hydrogen_treatment mixed
_refine_ls_matrix_type full
_refine_ls_number_parameters 148
_refine_ls_number_reflns 1575
_refine_ls_number_restraints 0
_refine_ls_restrained_S_all 1.095
_refine_ls_R_factor_all 0.0370
_refine_ls_R_factor_gt 0.0364
_refine_ls_shift/su_max 0.000
_refine_ls_shift/su_mean 0.000
_refine_ls_structure_factor_coef Fsqd
_refine_ls_weighting_details 'w=1/[\s^2^(Fo^2^)+(0.0594P)^2^+1.8256P] where P=(Fo^2^+2Fc^2^)/3'
_refine_ls_weighting_scheme calc
_refine_ls_wR_factor_gt 0.1024
_refine_ls_wR_factor_ref 0.1031
_reflns_Friedel_coverage 0.000
_reflns_number_gt 1516
_reflns_number_total 1575
_reflns_threshold_expression 'I > 2\s(I)'
_cod_data_source_file ja9b02411_si_004.cif
_cod_data_source_block jrb2073
_cod_database_code 4127557
_shelx_shelxl_version_number 2018/3
_shelx_space_group_comment
; 
The symmetry employed for this shelxl refinement is uniquely defined 
by the following loop, which should always be used as a source of 
symmetry information in preference to the above space-group names. 
They are only intended as comments. 
;
_shelx_estimated_absorpt_t_min 0.681
_shelx_estimated_absorpt_t_max 0.947

loop_
_space_group_symop_operation_xyz
'x, y, z'
'-x+1/2, -y, z+1/2'
'-x, y+1/2, -z'
'x+1/2, -y+1/2, -z+1/2'
'-x, -y, -z'
'x-1/2, y, -z-1/2'
'x, -y-1/2, z'
'-x-1/2, y-1/2, z-1/2'

loop_
_atom_site_label
_atom_site_type_symbol
_atom_site_fract_x
_atom_site_fract_y
_atom_site_fract_z
_atom_site_U_iso_or_equiv
_atom_site_adp_type
_atom_site_occupancy
_atom_site_site_symmetry_order
_atom_site_calc_flag
_atom_site_refinement_flags_posn
_atom_site_refinement_flags_adp
_atom_site_refinement_flags_occupancy
Ni1 Ni 0.66802(3) 0.250000 0.51223(6) 0.01487(19) Uani 1 2 d S T P
F1 F 0.74611(9) 0.32906(10) 0.80849(16) 0.0287(3) Uani 1 1 d . . .
F5 F 0.67681(8) 0.42597(10) 0.32489(19) 0.0286(3) Uani 1 1 d . . .
F2 F 0.83089(11) 0.250000 0.6409(3) 0.0377(6) Uani 1 2 d S T P
F4 F 0.78537(9) 0.34028(11) 0.2814(2) 0.0391(4) Uani 1 1 d . . .
F3 F 0.77073(12) 0.42177(13) 0.5189(2) 0.0469(5) Uani 1 1 d . . .
N2 N 0.51340(14) 0.250000 0.3208(3) 0.0134(5) Uani 1 2 d S T P
N1 N 0.59730(15) 0.250000 0.3012(3) 0.0151(5) Uani 1 2 d S T P
N3 N 0.51087(10) 0.34152(12) 0.6024(2) 0.0144(4) Uani 1 1 d . . .
N4 N 0.59471(11) 0.35396(13) 0.6228(2) 0.0165(4) Uani 1 1 d . . .
C3 C 0.47714(19) 0.250000 0.1619(4) 0.0169(6) Uani 1 2 d S T P
H3 H 0.418985 0.250000 0.140257 0.020 Uiso 1 2 calc R U P
C4 C 0.47029(15) 0.41689(15) 0.6803(3) 0.0208(5) Uani 1 1 d . . .
H4 H 0.411662 0.425014 0.684695 0.025 Uiso 1 1 calc R U .
C2 C 0.5384(2) 0.250000 0.0360(4) 0.0197(6) Uani 1 2 d S T P
H2 H 0.531409 0.250000 -0.087532 0.024 Uiso 1 2 calc R U P
C1 C 0.61247(19) 0.250000 0.1283(4) 0.0188(6) Uani 1 2 d S T P
H1 H 0.666229 0.250000 0.076740 0.023 Uiso 1 2 calc R U P
C7 C 0.75209(19) 0.250000 0.7017(4) 0.0249(7) Uani 1 2 d S T P
C6 C 0.60469(15) 0.43896(16) 0.7139(3) 0.0232(5) Uani 1 1 d . . .
H6 H 0.656803 0.466516 0.746835 0.028 Uiso 1 1 calc R U .
C8 C 0.73029(14) 0.36487(17) 0.4036(3) 0.0234(5) Uani 1 1 d . . .
C5 C 0.52810(16) 0.48049(15) 0.7529(3) 0.0258(5) Uani 1 1 d . . .
H5 H 0.517619 0.540156 0.816134 0.031 Uiso 1 1 calc R U .
B1 B 0.4766(2) 0.250000 0.5062(4) 0.0138(6) Uani 1 2 d S T P
H1B H 0.407(2) 0.250000 0.502(4) 0.016(9) Uiso 1 2 d S . P

loop_
_atom_site_aniso_label
_atom_site_aniso_U_11
_atom_site_aniso_U_22
_atom_site_aniso_U_33
_atom_site_aniso_U_23
_atom_site_aniso_U_13
_atom_site_aniso_U_12
Ni1 0.0116(3) 0.0194(3) 0.0136(3) 0.000 0.00021(17) 0.000
F1 0.0291(7) 0.0353(7) 0.0216(7) -0.0024(5) -0.0055(5) -0.0062(6)
F5 0.0265(7) 0.0201(6) 0.0392(8) 0.0057(6) 0.0036(6) 0.0009(5)
F2 0.0147(9) 0.0739(16) 0.0246(10) 0.000 -0.0001(7) 0.000
F4 0.0324(8) 0.0387(8) 0.0461(9) 0.0161(7) 0.0229(7) 0.0109(6)
F3 0.0550(11) 0.0521(10) 0.0336(8) 0.0070(7) -0.0096(7) -0.0352(9)
N2 0.0117(11) 0.0152(11) 0.0133(11) 0.000 -0.0004(9) 0.000
N1 0.0128(11) 0.0189(12) 0.0137(11) 0.000 0.0025(9) 0.000
N3 0.0157(8) 0.0143(8) 0.0131(8) 0.0002(6) 0.0008(6) 0.0014(6)
N4 0.0177(9) 0.0172(8) 0.0147(8) -0.0014(7) 0.0012(6) -0.0050(7)
C3 0.0190(14) 0.0168(13) 0.0151(13) 0.000 -0.0056(11) 0.000
C4 0.0301(12) 0.0166(10) 0.0156(9) 0.0012(7) 0.0052(8) 0.0092(9)
C2 0.0290(16) 0.0185(14) 0.0114(13) 0.000 -0.0014(12) 0.000
C1 0.0217(15) 0.0240(14) 0.0106(13) 0.000 0.0040(11) 0.000
C7 0.0165(15) 0.0391(18) 0.0192(15) 0.000 0.0010(11) 0.000
C6 0.0356(12) 0.0166(10) 0.0174(10) -0.0025(8) 0.0009(9) -0.0065(9)
C8 0.0172(10) 0.0299(11) 0.0230(11) 0.0013(9) 0.0026(8) -0.0045(9)
C5 0.0465(14) 0.0136(9) 0.0173(10) -0.0015(8) 0.0057(10) 0.0018(9)
B1 0.0120(15) 0.0161(15) 0.0132(15) 0.000 0.0003(11) 0.000

loop_
_atom_type_symbol
_atom_type_description
_atom_type_scat_dispersion_real
_atom_type_scat_dispersion_imag
_atom_type_scat_source
C C 0.0181 0.0091 'International Tables Vol C Tables 4.2.6.8 and 6.1.1.4'
H H 0.0000 0.0000 'International Tables Vol C Tables 4.2.6.8 and 6.1.1.4'
B B 0.0090 0.0039 'International Tables Vol C Tables 4.2.6.8 and 6.1.1.4'
N N 0.0311 0.0180 'International Tables Vol C Tables 4.2.6.8 and 6.1.1.4'
F F 0.0727 0.0534 'International Tables Vol C Tables 4.2.6.8 and 6.1.1.4'
Ni Ni -3.0029 0.5091 'International Tables Vol C Tables 4.2.6.8 and 6.1.1.4'

loop_
_geom_angle_atom_site_label_1
_geom_angle_atom_site_label_2
_geom_angle_atom_site_label_3
_geom_angle
_geom_angle_site_symmetry_1
_geom_angle_site_symmetry_3
N1 Ni1 C7 172.14(11) . .
N1 Ni1 N4 90.29(7) . 7_565
C7 Ni1 N4 95.37(8) . 7_565
N1 Ni1 N4 90.29(7) . .
C7 Ni1 N4 95.37(8) . .
N4 Ni1 N4 87.75(10) 7_565 .
N1 Ni1 C8 87.16(8) . .
C7 Ni1 C8 87.78(9) . .
N4 Ni1 C8 173.44(8) 7_565 .
N4 Ni1 C8 86.23(8) . .
N1 Ni1 C8 87.16(8) . 7_565
C7 Ni1 C8 87.78(9) . 7_565
N4 Ni1 C8 86.23(8) 7_565 7_565
N4 Ni1 C8 173.44(8) . 7_565
C8 Ni1 C8 99.67(13) . 7_565
C3 N2 N1 109.3(2) . .
C3 N2 B1 131.6(2) . .
N1 N2 B1 119.0(2) . .
C1 N1 N2 106.8(2) . .
C1 N1 Ni1 134.3(2) . .
N2 N1 Ni1 118.87(17) . .
C4 N3 N4 109.68(17) . .
C4 N3 B1 129.8(2) . .
N4 N3 B1 120.46(18) . .
C6 N4 N3 106.27(17) . .
C6 N4 Ni1 137.26(15) . .
N3 N4 Ni1 116.44(12) . .
N2 C3 C2 108.6(3) . .
N2 C3 H3 125.7 . .
C2 C3 H3 125.7 . .
N3 C4 C5 108.4(2) . .
N3 C4 H4 125.8 . .
C5 C4 H4 125.8 . .
C3 C2 C1 105.1(3) . .
C3 C2 H2 127.4 . .
C1 C2 H2 127.4 . .
N1 C1 C2 110.1(3) . .
N1 C1 H1 124.9 . .
C2 C1 H1 124.9 . .
F1 C7 F1 104.5(2) . 7_565
F1 C7 F2 106.05(18) . .
F1 C7 F2 106.05(18) 7_565 .
F1 C7 Ni1 113.28(15) . .
F1 C7 Ni1 113.28(15) 7_565 .
F2 C7 Ni1 113.0(2) . .
N4 C6 C5 110.2(2) . .
N4 C6 H6 124.9 . .
C5 C6 H6 124.9 . .
F4 C8 F5 105.45(17) . .
F4 C8 F3 106.28(19) . .
F5 C8 F3 105.1(2) . .
F4 C8 Ni1 115.51(16) . .
F5 C8 Ni1 109.58(14) . .
F3 C8 Ni1 114.08(15) . .
C4 C5 C6 105.37(19) . .
C4 C5 H5 127.3 . .
C6 C5 H5 127.3 . .
N3 B1 N3 106.4(2) 7_565 .
N3 B1 N2 107.66(16) 7_565 .
N3 B1 N2 107.66(16) . .
N3 B1 H1B 111.9(9) 7_565 .
N3 B1 H1B 111.9(9) . .
N2 B1 H1B 111.0(17) . .

loop_
_geom_bond_atom_site_label_1
_geom_bond_atom_site_label_2
_geom_bond_distance
_geom_bond_site_symmetry_2
Ni1 N1 1.973(2) .
Ni1 C7 1.981(3) .
Ni1 N4 2.0121(18) 7_565
Ni1 N4 2.0121(18) .
Ni1 C8 2.016(2) .
Ni1 C8 2.016(2) 7_565
F1 C7 1.341(2) .
F5 C8 1.332(3) .
F2 C7 1.350(4) .
F4 C8 1.328(3) .
F3 C8 1.334(3) .
N2 C3 1.346(4) .
N2 N1 1.358(3) .
N2 B1 1.534(4) .
N1 C1 1.343(4) .
N3 C4 1.343(3) .
N3 N4 1.368(2) .
N3 B1 1.533(2) .
N4 C6 1.345(3) .
C3 C2 1.377(4) .
C3 H3 0.9500 .
C4 C5 1.378(3) .
C4 H4 0.9500 .
C2 C1 1.384(4) .
C2 H2 0.9500 .
C1 H1 0.9500 .
C6 C5 1.384(3) .
C6 H6 0.9500 .
C5 H5 0.9500 .
B1 H1B 1.12(4) .

loop_
_geom_torsion_atom_site_label_1
_geom_torsion_atom_site_label_2
_geom_torsion_atom_site_label_3
_geom_torsion_atom_site_label_4
_geom_torsion
_geom_torsion_site_symmetry_4
C3 N2 N1 C1 0.000(0) .
B1 N2 N1 C1 180.000(0) .
C3 N2 N1 Ni1 180.0 .
B1 N2 N1 Ni1 0.000(0) .
C4 N3 N4 C6 -0.4(2) .
B1 N3 N4 C6 -178.88(18) .
C4 N3 N4 Ni1 -179.06(13) .
B1 N3 N4 Ni1 2.5(2) .
N1 N2 C3 C2 0.000(0) .
B1 N2 C3 C2 180.000(0) .
N4 N3 C4 C5 0.3(2) .
B1 N3 C4 C5 178.54(19) .
N2 C3 C2 C1 0.000(0) .
N2 N1 C1 C2 0.000(0) .
Ni1 N1 C1 C2 180.000(0) .
C3 C2 C1 N1 0.000(0) .
N3 N4 C6 C5 0.4(2) .
Ni1 N4 C6 C5 178.62(16) .
N3 C4 C5 C6 0.0(2) .
N4 C6 C5 C4 -0.3(2) .
C4 N3 B1 N3 -121.5(2) 7_565
N4 N3 B1 N3 56.6(3) 7_565
C4 N3 B1 N2 123.3(2) .
N4 N3 B1 N2 -58.5(2) .
C3 N2 B1 N3 122.82(15) 7_565
N1 N2 B1 N3 -57.18(15) 7_565
C3 N2 B1 N3 -122.82(15) .
N1 N2 B1 N3 57.18(15) .
